data_4039027
loop_
_publ_author_name
'Garsi, Jean-Baptiste'
'Aguiar, Pedro M.'
'Berger, Gilles'
'Maris, Thierry'
'Hanessian, Stephen'

_publ_section_title
;
 Pseudodiproline (Pro-Cyp) Oligomers Fold into Helical Polyproline Type
 secondary structures
;
_journal_name_full 'Journal of Organic Chemistry'
_journal_page_first 4283
_journal_page_last 4293
_journal_paper_doi 10.1021/acs.joc.3c02840
_journal_volume 89
_journal_year 2024
_chemical_absolute_configuration ad
_chemical_formula_moiety 'C28 H46 N2 O7'
_chemical_formula_sum 'C28 H46 N2 O7'
_chemical_formula_weight 522.67
_chemical_name_systematic
;
tert-Butyl (S)-2-((S)-hydroxy((1R,2R)-2-((S)-2-((S)-hydroxy-
((1R,2R)-2-(methoxycarbonyl)cyclopentyl)methyl)pyrrolidine-1-
carbonyl)cyclopentyl)methyl)pyrrolidine-1-carboxylate
;
_space_group_crystal_system monoclinic
_space_group_IT_number 5
_space_group_name_Hall 'I 2y'
_space_group_name_H-M_alt 'I 1 2 1'
_atom_sites_solution_hydrogens mixed
_atom_sites_solution_primary dual
_audit_creation_date 2021-06-15
_audit_creation_method
;
FinalCif V85 by Daniel Kratzert, Freiburg 2021,
https://github.com/dkratzert/FinalCif
;
_cell_angle_alpha 90
_cell_angle_beta 100.471(2)
_cell_angle_gamma 90
_cell_formula_units_Z 4
_cell_length_a 12.8992(4)
_cell_length_b 6.1645(2)
_cell_length_c 35.2338(11)
_cell_measurement_reflns_used 4801
_cell_measurement_temperature 100
_cell_measurement_theta_max 70.053
_cell_measurement_theta_min 2.550
_cell_volume 2755.03(15)
_computing_cell_refinement 'SAINT V8.40B (?, 2016)'
_computing_data_collection
;
APEX 3 (2019) Bruker AXS Inc., Madison, WI 53719-1173.
;
_computing_data_reduction 'SAINT V8.40B (?, 2016)'
_computing_molecular_graphics 'Olex2 1.3 (Dolomanov et al., 2009)'
_computing_publication_material 'Olex2 1.3 (Dolomanov et al., 2009)'
_computing_structure_refinement 'XL  (Sheldrick, 2008)'
_computing_structure_solution 'SHELXT 2018/2 (Sheldrick, 2018)'
_diffrn_ambient_temperature 100
_diffrn_detector 'CCD area detector'
_diffrn_detector_area_resol_mean 8.3
_diffrn_detector_type 'Bruker APEX2 CCD'
_diffrn_measured_fraction_theta_full 1.000
_diffrn_measured_fraction_theta_max 1.000
_diffrn_measurement_device 'three-circle diffractometer'
_diffrn_measurement_device_type 'Bruker Smart APEX'
_diffrn_measurement_method '\w scans'
_diffrn_radiation_collimation 'Focusing mirrors'
_diffrn_radiation_monochromator 'Quazar MX Mirror Optics'
_diffrn_radiation_probe x-ray
_diffrn_radiation_type 'Cu K\a'
_diffrn_radiation_wavelength 1.54178
_diffrn_reflns_av_R_equivalents 0.0384
_diffrn_reflns_av_unetI/netI 0.0353
_diffrn_reflns_Laue_measured_fraction_full 1.000
_diffrn_reflns_Laue_measured_fraction_max 1.000
_diffrn_reflns_limit_h_max 15
_diffrn_reflns_limit_h_min -15
_diffrn_reflns_limit_k_max 7
_diffrn_reflns_limit_k_min -7
_diffrn_reflns_limit_l_max 42
_diffrn_reflns_limit_l_min -42
_diffrn_reflns_number 18561
_diffrn_reflns_theta_full 67.679
_diffrn_reflns_theta_max 70.176
_diffrn_reflns_theta_min 2.550
_diffrn_source 'Microfocus Source'
_diffrn_source_current 0.65
_diffrn_source_power 0.02912
_diffrn_source_target Cu
_diffrn_source_type 'Incoatec I\mS High Brilliance Microsource'
_diffrn_source_voltage 44.8
_exptl_absorpt_coefficient_mu 0.729
_exptl_absorpt_correction_T_max 0.4027
_exptl_absorpt_correction_T_min 0.2893
_exptl_absorpt_correction_type multi-scan
_exptl_absorpt_process_details
;
SADABS-2016/2 (Bruker,2016/2) was used for absorption correction.
wR2(int) was 0.1618 before and 0.0517 after correction.
The Ratio of minimum to maximum transmission is 0.7184.
The \l/2 correction factor is Not present.
;
_exptl_crystal_colour 'clear light colourless'
_exptl_crystal_colour_lustre clear
_exptl_crystal_colour_modifier light
_exptl_crystal_colour_primary colourless
_exptl_crystal_density_diffrn 1.260
_exptl_crystal_description block
_exptl_crystal_F_000 1136
_exptl_crystal_size_max 0.21
_exptl_crystal_size_mid 0.13
_exptl_crystal_size_min 0.08
_refine_diff_density_max 0.186
_refine_diff_density_min -0.191
_refine_diff_density_rms 0.035
_refine_ls_abs_structure_details
;
 Refined as an inversion twin.
;
_refine_ls_abs_structure_Flack 0.00(18)
_refine_ls_extinction_coef .
_refine_ls_extinction_method none
_refine_ls_goodness_of_fit_ref 1.031
_refine_ls_hydrogen_treatment mixed
_refine_ls_matrix_type full
_refine_ls_number_parameters 347
_refine_ls_number_reflns 4899
_refine_ls_number_restraints 1
_refine_ls_restrained_S_all 1.031
_refine_ls_R_factor_all 0.0360
_refine_ls_R_factor_gt 0.0328
_refine_ls_shift/su_max 0.001
_refine_ls_shift/su_mean 0.000
_refine_ls_structure_factor_coef Fsqd
_refine_ls_weighting_details 'w=1/[\s^2^(Fo^2^)+(0.0514P)^2^+0.2943P] where P=(Fo^2^+2Fc^2^)/3'
_refine_ls_weighting_scheme calc
_refine_ls_wR_factor_gt 0.0808
_refine_ls_wR_factor_ref 0.0831
_reflns_Friedel_coverage 0.693
_reflns_Friedel_fraction_full 0.853
_reflns_Friedel_fraction_max 0.846
_reflns_number_gt 4588
_reflns_number_total 4899
_reflns_threshold_expression 'I > 2\s(I)'
_cod_data_source_file han588.cif
_cod_data_source_block han588
_cod_database_code 4039027

loop_
_space_group_symop_id
_space_group_symop_operation_xyz
1 'x, y, z'
2 '-x, y, -z'
3 'x+1/2, y+1/2, z+1/2'
4 '-x+1/2, y+1/2, -z+1/2'

loop_
_atom_site_label
_atom_site_type_symbol
_atom_site_fract_x
_atom_site_fract_y
_atom_site_fract_z
_atom_site_U_iso_or_equiv
_atom_site_adp_type
_atom_site_occupancy
_atom_site_site_symmetry_order
_atom_site_calc_flag
_atom_site_refinement_flags_posn
_atom_site_refinement_flags_adp
_atom_site_refinement_flags_occupancy
_atom_site_disorder_assembly
_atom_site_disorder_group
O1 O 0.53899(11) 0.8021(3) 0.10771(4) 0.0264(3) Uani 1 1 d . . . . .
O2 O 0.42060(11) 0.5681(3) 0.12599(4) 0.0298(3) Uani 1 1 d . . . . .
O3 O 0.40184(11) 0.5314(3) 0.20085(4) 0.0265(3) Uani 1 1 d . . . . .
H3 H 0.401(2) 0.532(6) 0.1764(9) 0.042(8) Uiso 1 1 d . . . . .
O4 O 0.59235(10) 0.5111(3) 0.31162(4) 0.0240(3) Uani 1 1 d . . . . .
O5 O 0.67118(11) 0.5557(3) 0.38672(4) 0.0266(3) Uani 1 1 d . . . . .
H5 H 0.659(2) 0.540(6) 0.3626(9) 0.039(7) Uiso 1 1 d . . . . .
O6 O 0.65311(12) 0.3702(3) 0.50072(4) 0.0291(3) Uani 1 1 d . . . . .
O7 O 0.62446(15) 0.6970(3) 0.52409(4) 0.0374(4) Uani 1 1 d . . . . .
N1 N 0.58515(13) 0.6079(3) 0.16140(5) 0.0239(4) Uani 1 1 d . . . . .
N2 N 0.44591(13) 0.5304(3) 0.33806(4) 0.0229(3) Uani 1 1 d . . . . .
C1 C 0.50811(16) 0.6533(4) 0.13102(6) 0.0240(4) Uani 1 1 d . . . . .
C2 C 0.46276(16) 0.8925(4) 0.07512(5) 0.0259(4) Uani 1 1 d . . . . .
C3 C 0.37554(17) 1.0087(4) 0.09066(6) 0.0317(5) Uani 1 1 d . . . . .
H3A H 0.334741 0.903051 0.102655 0.048 Uiso 1 1 calc R U . . .
H3B H 0.329046 1.081984 0.069432 0.048 Uiso 1 1 calc R U . . .
H3C H 0.406518 1.116069 0.109936 0.048 Uiso 1 1 calc R U . . .
C4 C 0.42248(18) 0.7148(4) 0.04629(6) 0.0321(5) Uani 1 1 d . . . . .
H4A H 0.482421 0.636589 0.039283 0.048 Uiso 1 1 calc R U . . .
H4B H 0.380411 0.779619 0.023109 0.048 Uiso 1 1 calc R U . . .
H4C H 0.378645 0.613516 0.057892 0.048 Uiso 1 1 calc R U . . .
C5 C 0.53021(18) 1.0531(4) 0.05817(6) 0.0352(5) Uani 1 1 d . . . . .
H5A H 0.559920 1.158794 0.077958 0.053 Uiso 1 1 calc R U . . .
H5B H 0.486912 1.128713 0.036433 0.053 Uiso 1 1 calc R U . . .
H5C H 0.587549 0.975945 0.049126 0.053 Uiso 1 1 calc R U . . .
C6 C 0.69558(16) 0.6777(4) 0.16475(6) 0.0269(4) Uani 1 1 d . . . . .
H6A H 0.712962 0.794789 0.184095 0.032 Uiso 1 1 calc R U . . .
H6B H 0.710501 0.728432 0.139634 0.032 Uiso 1 1 calc R U . . .
C7 C 0.75594(17) 0.4713(4) 0.17780(6) 0.0309(5) Uani 1 1 d . . . . .
H7A H 0.828310 0.504225 0.191420 0.037 Uiso 1 1 calc R U . . .
H7B H 0.759799 0.374780 0.155641 0.037 Uiso 1 1 calc R U . . .
C8 C 0.69017(17) 0.3689(4) 0.20513(6) 0.0282(4) Uani 1 1 d . . . . .
H8A H 0.708412 0.432968 0.231255 0.034 Uiso 1 1 calc R U . . .
H8B H 0.701909 0.210226 0.207047 0.034 Uiso 1 1 calc R U . . .
C9 C 0.57478(16) 0.4202(4) 0.18682(5) 0.0244(4) Uani 1 1 d . . . . .
H9 H 0.543229 0.294315 0.170885 0.029 Uiso 1 1 calc R U . . .
C10 C 0.50775(15) 0.4744(3) 0.21732(5) 0.0228(4) Uani 1 1 d . . . . .
H10 H 0.540754 0.601418 0.232567 0.027 Uiso 1 1 calc R U . . .
C11 C 0.50424(16) 0.2856(4) 0.24536(5) 0.0230(4) Uani 1 1 d . . . . .
H11 H 0.577729 0.252805 0.258780 0.028 Uiso 1 1 calc R U . . .
C12 C 0.45398(17) 0.0764(4) 0.22699(6) 0.0273(4) Uani 1 1 d . . . . .
H12A H 0.503798 -0.004638 0.213973 0.033 Uiso 1 1 calc R U . . .
H12B H 0.389167 0.108011 0.208035 0.033 Uiso 1 1 calc R U . . .
C13 C 0.42846(18) -0.0513(4) 0.26155(6) 0.0290(4) Uani 1 1 d . . . . .
H13A H 0.491781 -0.127613 0.275339 0.035 Uiso 1 1 calc R U . . .
H13B H 0.372137 -0.159150 0.253065 0.035 Uiso 1 1 calc R U . . .
C14 C 0.39151(17) 0.1217(4) 0.28746(6) 0.0274(4) Uani 1 1 d . . . . .
H14A H 0.418417 0.089054 0.314998 0.033 Uiso 1 1 calc R U . . .
H14B H 0.313545 0.127028 0.283222 0.033 Uiso 1 1 calc R U . . .
C15 C 0.43670(15) 0.3414(3) 0.27599(5) 0.0218(4) Uani 1 1 d . . . . .
H15 H 0.376292 0.433455 0.263427 0.026 Uiso 1 1 calc R U . . .
C16 C 0.49784(15) 0.4670(3) 0.30996(5) 0.0210(4) Uani 1 1 d . . . . .
C17 C 0.33123(15) 0.5069(4) 0.33682(5) 0.0261(4) Uani 1 1 d . . . . .
H17A H 0.316093 0.390446 0.354371 0.031 Uiso 1 1 calc R U . . .
H17B H 0.293685 0.475308 0.310320 0.031 Uiso 1 1 calc R U . . .
C18 C 0.30056(15) 0.7279(4) 0.35036(6) 0.0251(4) Uani 1 1 d . . . . .
H18A H 0.234411 0.719650 0.360798 0.030 Uiso 1 1 calc R U . . .
H18B H 0.291849 0.835193 0.329114 0.030 Uiso 1 1 calc R U . . .
C19 C 0.39398(16) 0.7850(4) 0.38185(5) 0.0256(4) Uani 1 1 d . . . . .
H19A H 0.386763 0.715987 0.406608 0.031 Uiso 1 1 calc R U . . .
H19B H 0.399368 0.944014 0.385629 0.031 Uiso 1 1 calc R U . . .
C20 C 0.49162(15) 0.6963(4) 0.36727(5) 0.0215(4) Uani 1 1 d . . . . .
H20 H 0.523280 0.815674 0.353910 0.026 Uiso 1 1 calc R U . . .
C21 C 0.57596(15) 0.6066(3) 0.39992(5) 0.0213(4) Uani 1 1 d . . . . .
H21 H 0.548207 0.470638 0.409902 0.026 Uiso 1 1 calc R U . . .
C22 C 0.60318(15) 0.7673(3) 0.43358(5) 0.0223(4) Uani 1 1 d . . . . .
H22 H 0.539254 0.789924 0.445453 0.027 Uiso 1 1 calc R U . . .
C23 C 0.64345(16) 0.9906(4) 0.42240(6) 0.0271(4) Uani 1 1 d . . . . .
H23A H 0.629612 1.008916 0.394015 0.033 Uiso 1 1 calc R U . . .
H23B H 0.608061 1.109367 0.434016 0.033 Uiso 1 1 calc R U . . .
C24 C 0.76213(17) 0.9919(4) 0.43820(6) 0.0301(4) Uani 1 1 d . . . . .
H24A H 0.801627 0.919677 0.420148 0.036 Uiso 1 1 calc R U . . .
H24B H 0.788826 1.141805 0.443055 0.036 Uiso 1 1 calc R U . . .
C25 C 0.77079(16) 0.8648(4) 0.47576(6) 0.0281(4) Uani 1 1 d . . . . .
H25A H 0.749586 0.955180 0.496287 0.034 Uiso 1 1 calc R U . . .
H25B H 0.843675 0.812229 0.484655 0.034 Uiso 1 1 calc R U . . .
C26 C 0.69424(15) 0.6743(4) 0.46508(5) 0.0234(4) Uani 1 1 d . . . . .
H26 H 0.731036 0.555318 0.453511 0.028 Uiso 1 1 calc R U . . .
C27 C 0.65370(15) 0.5874(4) 0.49973(5) 0.0243(4) Uani 1 1 d . . . . .
C28 C 0.61638(18) 0.2728(4) 0.53326(6) 0.0318(5) Uani 1 1 d . . . . .
H28A H 0.611083 0.115259 0.529646 0.048 Uiso 1 1 calc R U . . .
H28B H 0.546931 0.331770 0.535107 0.048 Uiso 1 1 calc R U . . .
H28C H 0.666277 0.305320 0.557033 0.048 Uiso 1 1 calc R U . . .

loop_
_atom_site_aniso_label
_atom_site_aniso_U_11
_atom_site_aniso_U_22
_atom_site_aniso_U_33
_atom_site_aniso_U_23
_atom_site_aniso_U_13
_atom_site_aniso_U_12
O1 0.0240(7) 0.0356(8) 0.0199(6) 0.0072(6) 0.0048(5) -0.0015(6)
O2 0.0285(7) 0.0415(9) 0.0190(6) 0.0037(6) 0.0031(5) -0.0095(7)
O3 0.0267(7) 0.0348(8) 0.0183(6) 0.0038(6) 0.0052(5) 0.0023(6)
O4 0.0230(6) 0.0313(8) 0.0186(6) -0.0023(6) 0.0065(5) -0.0015(6)
O5 0.0257(7) 0.0378(9) 0.0172(6) -0.0037(6) 0.0061(5) 0.0061(6)
O6 0.0336(8) 0.0305(8) 0.0259(7) -0.0023(6) 0.0125(6) -0.0001(6)
O7 0.0590(11) 0.0352(9) 0.0218(7) 0.0010(7) 0.0172(7) 0.0093(8)
N1 0.0231(8) 0.0314(9) 0.0175(7) 0.0023(7) 0.0046(6) -0.0022(7)
N2 0.0226(8) 0.0305(9) 0.0161(7) -0.0001(7) 0.0049(6) -0.0018(7)
C1 0.0268(10) 0.0301(11) 0.0160(8) -0.0012(7) 0.0062(7) -0.0014(8)
C2 0.0246(9) 0.0346(11) 0.0186(9) 0.0045(8) 0.0041(7) 0.0023(9)
C3 0.0283(10) 0.0379(12) 0.0298(10) -0.0030(10) 0.0078(8) 0.0022(9)
C4 0.0379(11) 0.0402(13) 0.0184(9) -0.0006(9) 0.0058(8) 0.0010(10)
C5 0.0335(11) 0.0421(14) 0.0310(10) 0.0135(10) 0.0083(9) 0.0008(10)
C6 0.0235(9) 0.0353(12) 0.0224(9) 0.0005(9) 0.0053(7) -0.0031(9)
C7 0.0289(10) 0.0410(13) 0.0239(9) 0.0001(9) 0.0078(8) 0.0042(9)
C8 0.0296(10) 0.0357(12) 0.0199(9) 0.0016(8) 0.0061(7) 0.0060(9)
C9 0.0294(10) 0.0269(10) 0.0171(8) -0.0004(8) 0.0046(7) -0.0009(8)
C10 0.0264(9) 0.0248(10) 0.0176(8) -0.0008(8) 0.0050(7) -0.0012(8)
C11 0.0280(9) 0.0254(10) 0.0159(8) -0.0004(8) 0.0046(7) -0.0009(7)
C12 0.0372(11) 0.0252(11) 0.0193(9) -0.0011(8) 0.0046(7) -0.0012(9)
C13 0.0384(11) 0.0238(11) 0.0249(9) 0.0015(8) 0.0062(8) -0.0020(8)
C14 0.0310(10) 0.0279(11) 0.0240(9) 0.0020(8) 0.0066(8) -0.0037(8)
C15 0.0256(9) 0.0240(10) 0.0159(8) 0.0009(7) 0.0043(7) -0.0009(8)
C16 0.0244(9) 0.0225(10) 0.0164(8) 0.0031(7) 0.0042(6) 0.0000(8)
C17 0.0235(9) 0.0337(12) 0.0227(9) 0.0016(9) 0.0083(7) -0.0019(8)
C18 0.0233(9) 0.0327(12) 0.0202(8) 0.0055(8) 0.0066(7) 0.0021(8)
C19 0.0248(9) 0.0342(11) 0.0190(8) 0.0012(8) 0.0068(7) 0.0043(8)
C20 0.0253(9) 0.0247(10) 0.0161(8) 0.0004(8) 0.0078(7) 0.0002(8)
C21 0.0224(8) 0.0254(10) 0.0168(8) 0.0006(7) 0.0052(7) 0.0008(7)
C22 0.0245(9) 0.0269(10) 0.0164(8) -0.0006(8) 0.0057(7) 0.0039(8)
C23 0.0295(10) 0.0275(10) 0.0243(9) -0.0007(9) 0.0045(7) 0.0031(9)
C24 0.0295(10) 0.0323(11) 0.0294(10) -0.0034(9) 0.0075(8) -0.0031(9)
C25 0.0250(9) 0.0353(12) 0.0240(9) -0.0040(9) 0.0043(7) 0.0002(9)
C26 0.0255(9) 0.0289(10) 0.0164(8) -0.0012(8) 0.0053(7) 0.0031(8)
C27 0.0253(9) 0.0307(11) 0.0167(9) -0.0013(8) 0.0030(7) 0.0038(8)
C28 0.0353(11) 0.0343(12) 0.0281(10) 0.0026(9) 0.0124(8) -0.0014(9)

loop_
_atom_type_symbol
_atom_type_description
_atom_type_scat_dispersion_real
_atom_type_scat_dispersion_imag
_atom_type_scat_source
C C 0.0181 0.0091 'International Tables Vol C Tables 4.2.6.8 and 6.1.1.4'
H H 0.0000 0.0000 'International Tables Vol C Tables 4.2.6.8 and 6.1.1.4'
N N 0.0311 0.0180 'International Tables Vol C Tables 4.2.6.8 and 6.1.1.4'
O O 0.0492 0.0322 'International Tables Vol C Tables 4.2.6.8 and 6.1.1.4'

loop_
_geom_angle_atom_site_label_1
_geom_angle_atom_site_label_2
_geom_angle_atom_site_label_3
_geom_angle
_geom_angle_site_symmetry_1
_geom_angle_site_symmetry_3
C1 O1 C2 120.29(16) . .
C10 O3 H3 104(2) . .
C21 O5 H5 110(2) . .
C27 O6 C28 116.07(17) . .
C1 N1 C6 124.40(17) . .
C1 N1 C9 120.36(17) . .
C6 N1 C9 111.80(17) . .
C16 N2 C17 125.25(16) . .
C16 N2 C20 121.13(16) . .
C17 N2 C20 110.76(15) . .
O1 C1 N1 111.69(17) . .
O2 C1 O1 124.91(19) . .
O2 C1 N1 123.40(19) . .
O1 C2 C3 109.25(16) . .
O1 C2 C4 110.24(19) . .
O1 C2 C5 101.80(16) . .
C3 C2 C4 113.31(18) . .
C5 C2 C3 110.6(2) . .
C5 C2 C4 111.07(18) . .
C2 C3 H3A 109.5 . .
C2 C3 H3B 109.5 . .
C2 C3 H3C 109.5 . .
H3A C3 H3B 109.5 . .
H3A C3 H3C 109.5 . .
H3B C3 H3C 109.5 . .
C2 C4 H4A 109.5 . .
C2 C4 H4B 109.5 . .
C2 C4 H4C 109.5 . .
H4A C4 H4B 109.5 . .
H4A C4 H4C 109.5 . .
H4B C4 H4C 109.5 . .
C2 C5 H5A 109.5 . .
C2 C5 H5B 109.5 . .
C2 C5 H5C 109.5 . .
H5A C5 H5B 109.5 . .
H5A C5 H5C 109.5 . .
H5B C5 H5C 109.5 . .
N1 C6 H6A 111.3 . .
N1 C6 H6B 111.3 . .
N1 C6 C7 102.41(18) . .
H6A C6 H6B 109.2 . .
C7 C6 H6A 111.3 . .
C7 C6 H6B 111.3 . .
C6 C7 H7A 111.2 . .
C6 C7 H7B 111.2 . .
C6 C7 C8 102.93(17) . .
H7A C7 H7B 109.1 . .
C8 C7 H7A 111.2 . .
C8 C7 H7B 111.2 . .
C7 C8 H8A 110.8 . .
C7 C8 H8B 110.8 . .
C7 C8 C9 104.77(16) . .
H8A C8 H8B 108.9 . .
C9 C8 H8A 110.8 . .
C9 C8 H8B 110.8 . .
N1 C9 C8 103.08(16) . .
N1 C9 H9 109.8 . .
N1 C9 C10 112.16(17) . .
C8 C9 H9 109.8 . .
C10 C9 C8 112.04(15) . .
C10 C9 H9 109.8 . .
O3 C10 C9 112.87(15) . .
O3 C10 H10 107.9 . .
O3 C10 C11 108.10(16) . .
C9 C10 H10 107.9 . .
C11 C10 C9 111.90(17) . .
C11 C10 H10 107.9 . .
C10 C11 H11 108.8 . .
C10 C11 C12 115.24(16) . .
C10 C11 C15 111.59(17) . .
C12 C11 H11 108.8 . .
C12 C11 C15 103.50(16) . .
C15 C11 H11 108.8 . .
C11 C12 H12A 111.1 . .
C11 C12 H12B 111.1 . .
C11 C12 C13 103.39(16) . .
H12A C12 H12B 109.0 . .
C13 C12 H12A 111.1 . .
C13 C12 H12B 111.1 . .
C12 C13 H13A 110.9 . .
C12 C13 H13B 110.9 . .
C12 C13 C14 104.47(17) . .
H13A C13 H13B 108.9 . .
C14 C13 H13A 110.9 . .
C14 C13 H13B 110.9 . .
C13 C14 H14A 110.5 . .
C13 C14 H14B 110.5 . .
C13 C14 C15 106.19(16) . .
H14A C14 H14B 108.7 . .
C15 C14 H14A 110.5 . .
C15 C14 H14B 110.5 . .
C11 C15 C14 105.85(16) . .
C11 C15 H15 108.1 . .
C14 C15 H15 108.1 . .
C16 C15 C11 112.69(16) . .
C16 C15 C14 113.84(15) . .
C16 C15 H15 108.1 . .
O4 C16 N2 121.11(17) . .
O4 C16 C15 120.91(17) . .
N2 C16 C15 117.97(16) . .
N2 C17 H17A 111.2 . .
N2 C17 H17B 111.2 . .
N2 C17 C18 102.67(17) . .
H17A C17 H17B 109.1 . .
C18 C17 H17A 111.2 . .
C18 C17 H17B 111.2 . .
C17 C18 H18A 111.2 . .
C17 C18 H18B 111.2 . .
C17 C18 C19 102.67(16) . .
H18A C18 H18B 109.1 . .
C19 C18 H18A 111.2 . .
C19 C18 H18B 111.2 . .
C18 C19 H19A 110.7 . .
C18 C19 H19B 110.7 . .
C18 C19 C20 105.12(16) . .
H19A C19 H19B 108.8 . .
C20 C19 H19A 110.7 . .
C20 C19 H19B 110.7 . .
N2 C20 C19 103.18(15) . .
N2 C20 H20 108.9 . .
N2 C20 C21 114.01(17) . .
C19 C20 H20 108.9 . .
C21 C20 C19 112.83(15) . .
C21 C20 H20 108.9 . .
O5 C21 C20 111.73(15) . .
O5 C21 H21 108.4 . .
O5 C21 C22 107.71(15) . .
C20 C21 H21 108.4 . .
C20 C21 C22 112.19(16) . .
C22 C21 H21 108.4 . .
C21 C22 H22 108.8 . .
C21 C22 C23 114.67(15) . .
C21 C22 C26 110.31(16) . .
C23 C22 H22 108.8 . .
C23 C22 C26 105.19(16) . .
C26 C22 H22 108.8 . .
C22 C23 H23A 110.6 . .
C22 C23 H23B 110.6 . .
H23A C23 H23B 108.7 . .
C24 C23 C22 105.79(17) . .
C24 C23 H23A 110.6 . .
C24 C23 H23B 110.6 . .
C23 C24 H24A 111.2 . .
C23 C24 H24B 111.2 . .
H24A C24 H24B 109.1 . .
C25 C24 C23 102.91(17) . .
C25 C24 H24A 111.2 . .
C25 C24 H24B 111.2 . .
C24 C25 H25A 111.0 . .
C24 C25 H25B 111.0 . .
C24 C25 C26 103.76(16) . .
H25A C25 H25B 109.0 . .
C26 C25 H25A 111.0 . .
C26 C25 H25B 111.0 . .
C22 C26 H26 109.2 . .
C25 C26 C22 105.01(17) . .
C25 C26 H26 109.2 . .
C27 C26 C22 112.10(16) . .
C27 C26 C25 112.00(16) . .
C27 C26 H26 109.2 . .
O6 C27 C26 112.34(17) . .
O7 C27 O6 122.5(2) . .
O7 C27 C26 125.1(2) . .
O6 C28 H28A 109.5 . .
O6 C28 H28B 109.5 . .
O6 C28 H28C 109.5 . .
H28A C28 H28B 109.5 . .
H28A C28 H28C 109.5 . .
H28B C28 H28C 109.5 . .

loop_
_geom_bond_atom_site_label_1
_geom_bond_atom_site_label_2
_geom_bond_distance
_geom_bond_site_symmetry_2
O1 C1 1.339(3) .
O1 C2 1.478(2) .
O2 C1 1.228(3) .
O3 H3 0.86(3) .
O3 C10 1.428(2) .
O4 C16 1.240(2) .
O5 H5 0.84(3) .
O5 C21 1.425(2) .
O6 C27 1.340(3) .
O6 C28 1.448(3) .
O7 C27 1.205(3) .
N1 C1 1.351(3) .
N1 C6 1.472(3) .
N1 C9 1.484(3) .
N2 C16 1.350(2) .
N2 C17 1.479(2) .
N2 C20 1.494(3) .
C2 C3 1.517(3) .
C2 C4 1.520(3) .
C2 C5 1.511(3) .
C3 H3A 0.9800 .
C3 H3B 0.9800 .
C3 H3C 0.9800 .
C4 H4A 0.9800 .
C4 H4B 0.9800 .
C4 H4C 0.9800 .
C5 H5A 0.9800 .
C5 H5B 0.9800 .
C5 H5C 0.9800 .
C6 H6A 0.9900 .
C6 H6B 0.9900 .
C6 C7 1.519(3) .
C7 H7A 0.9900 .
C7 H7B 0.9900 .
C7 C8 1.531(3) .
C8 H8A 0.9900 .
C8 H8B 0.9900 .
C8 C9 1.544(3) .
C9 H9 1.0000 .
C9 C10 1.534(3) .
C10 H10 1.0000 .
C10 C11 1.533(3) .
C11 H11 1.0000 .
C11 C12 1.533(3) .
C11 C15 1.544(2) .
C12 H12A 0.9900 .
C12 H12B 0.9900 .
C12 C13 1.535(3) .
C13 H13A 0.9900 .
C13 H13B 0.9900 .
C13 C14 1.535(3) .
C14 H14A 0.9900 .
C14 H14B 0.9900 .
C14 C15 1.556(3) .
C15 H15 1.0000 .
C15 C16 1.520(3) .
C17 H17A 0.9900 .
C17 H17B 0.9900 .
C17 C18 1.519(3) .
C18 H18A 0.9900 .
C18 H18B 0.9900 .
C18 C19 1.524(3) .
C19 H19A 0.9900 .
C19 H19B 0.9900 .
C19 C20 1.544(2) .
C20 H20 1.0000 .
C20 C21 1.535(3) .
C21 H21 1.0000 .
C21 C22 1.536(3) .
C22 H22 1.0000 .
C22 C23 1.547(3) .
C22 C26 1.570(3) .
C23 H23A 0.9900 .
C23 H23B 0.9900 .
C23 C24 1.531(3) .
C24 H24A 0.9900 .
C24 H24B 0.9900 .
C24 C25 1.525(3) .
C25 H25A 0.9900 .
C25 H25B 0.9900 .
C25 C26 1.536(3) .
C26 H26 1.0000 .
C26 C27 1.511(3) .
C28 H28A 0.9800 .
C28 H28B 0.9800 .
C28 H28C 0.9800 .

loop_
_geom_hbond_atom_site_label_D
_geom_hbond_atom_site_label_H
_geom_hbond_atom_site_label_A
_geom_hbond_distance_DH
_geom_hbond_distance_HA
_geom_hbond_distance_DA
_geom_hbond_angle_DHA
_geom_hbond_site_symmetry_A
_geom_hbond_publ_flag
O3 H3 O2 0.86(3) 1.85(3) 2.7019(19) 169(3) . yes
O3 H3 N1 0.86(3) 2.57(3) 2.990(2) 111(2) . yes
O5 H5 O4 0.84(3) 1.85(3) 2.6710(19) 163(3) . yes

loop_
_geom_torsion_atom_site_label_1
_geom_torsion_atom_site_label_2
_geom_torsion_atom_site_label_3
_geom_torsion_atom_site_label_4
_geom_torsion
_geom_torsion_site_symmetry_1
_geom_torsion_site_symmetry_2
_geom_torsion_site_symmetry_3
_geom_torsion_site_symmetry_4
O3 C10 C11 C12 62.5(2) . . . .
O3 C10 C11 C15 -55.1(2) . . . .
O5 C21 C22 C23 65.2(2) . . . .
O5 C21 C22 C26 -53.3(2) . . . .
N1 C6 C7 C8 -37.3(2) . . . .
N1 C9 C10 O3 62.1(2) . . . .
N1 C9 C10 C11 -175.69(16) . . . .
N2 C17 C18 C19 -38.35(18) . . . .
N2 C20 C21 O5 71.4(2) . . . .
N2 C20 C21 C22 -167.50(15) . . . .
C1 O1 C2 C3 61.7(3) . . . .
C1 O1 C2 C4 -63.4(2) . . . .
C1 O1 C2 C5 178.62(19) . . . .
C1 N1 C6 C7 -133.5(2) . . . .
C1 N1 C9 C8 157.03(17) . . . .
C1 N1 C9 C10 -82.3(2) . . . .
C2 O1 C1 O2 6.2(3) . . . .
C2 O1 C1 N1 -173.23(18) . . . .
C6 N1 C1 O1 -11.6(3) . . . .
C6 N1 C1 O2 168.9(2) . . . .
C6 N1 C9 C8 -2.9(2) . . . .
C6 N1 C9 C10 117.77(18) . . . .
C6 C7 C8 C9 36.5(2) . . . .
C7 C8 C9 N1 -20.9(2) . . . .
C7 C8 C9 C10 -141.66(19) . . . .
C8 C9 C10 O3 177.48(18) . . . .
C8 C9 C10 C11 -60.3(2) . . . .
C9 N1 C1 O1 -168.92(17) . . . .
C9 N1 C1 O2 11.6(3) . . . .
C9 N1 C6 C7 25.5(2) . . . .
C9 C10 C11 C12 -62.4(2) . . . .
C9 C10 C11 C15 179.96(15) . . . .
C10 C11 C12 C13 -162.18(17) . . . .
C10 C11 C15 C14 151.20(16) . . . .
C10 C11 C15 C16 -83.8(2) . . . .
C11 C12 C13 C14 38.2(2) . . . .
C11 C15 C16 O4 -1.4(3) . . . .
C11 C15 C16 N2 178.10(17) . . . .
C12 C11 C15 C14 26.69(19) . . . .
C12 C11 C15 C16 151.73(16) . . . .
C12 C13 C14 C15 -21.3(2) . . . .
C13 C14 C15 C11 -3.3(2) . . . .
C13 C14 C15 C16 -127.66(18) . . . .
C14 C15 C16 O4 119.1(2) . . . .
C14 C15 C16 N2 -61.3(2) . . . .
C15 C11 C12 C13 -40.1(2) . . . .
C16 N2 C17 C18 -134.2(2) . . . .
C16 N2 C20 C19 157.86(17) . . . .
C16 N2 C20 C21 -79.4(2) . . . .
C17 N2 C16 O4 173.1(2) . . . .
C17 N2 C16 C15 -6.5(3) . . . .
C17 N2 C20 C19 -3.9(2) . . . .
C17 N2 C20 C21 118.79(18) . . . .
C17 C18 C19 C20 36.8(2) . . . .
C18 C19 C20 N2 -20.5(2) . . . .
C18 C19 C20 C21 -144.03(17) . . . .
C19 C20 C21 O5 -171.31(18) . . . .
C19 C20 C21 C22 -50.2(2) . . . .
C20 N2 C16 O4 14.0(3) . . . .
C20 N2 C16 C15 -165.49(17) . . . .
C20 N2 C17 C18 26.69(19) . . . .
C20 C21 C22 C23 -58.2(2) . . . .
C20 C21 C22 C26 -176.69(16) . . . .
C21 C22 C23 C24 -106.19(18) . . . .
C21 C22 C26 C25 134.83(16) . . . .
C21 C22 C26 C27 -103.33(19) . . . .
C22 C23 C24 C25 -35.5(2) . . . .
C22 C26 C27 O6 105.8(2) . . . .
C22 C26 C27 O7 -74.0(3) . . . .
C23 C22 C26 C25 10.66(19) . . . .
C23 C22 C26 C27 132.50(18) . . . .
C23 C24 C25 C26 42.1(2) . . . .
C24 C25 C26 C22 -32.62(19) . . . .
C24 C25 C26 C27 -154.53(17) . . . .
C25 C26 C27 O6 -136.46(18) . . . .
C25 C26 C27 O7 43.7(3) . . . .
C26 C22 C23 C24 15.17(19) . . . .
C28 O6 C27 O7 -0.8(3) . . . .
C28 O6 C27 C26 179.37(17) . . . .

loop_
_twin_individual_id
_twin_individual_mass_fraction_refined
1 1.00(18)
2 -0.00(18)

_cod_database_fobs_code 4039027
